data_7129858
loop_
_publ_author_name
'Lindl, Felix Dr.'
'Fantuzzi, Felipe'
'Mail\"ander, Lisa'
'H\"orl, Christian'
'B\'elanger-Chabot, Guillaume'
'Braunschweig, Holger'

_publ_section_title
;
 Azidoborolate anions and azidoborole adducts: isolable forms of an
 unstable borole azide
;
_journal_name_full 'Chemical Communications'
_journal_paper_doi 10.1039/D2CC00543C
_journal_year 2022
_chemical_formula_sum 'C46 H53 B Cl0.07 N2.79 P'
_chemical_formula_weight 689.22
_chemical_name_common '1-azido-2,3,4,5-tetraphenylborole tricyclohexylphosphine addduct'
_space_group_crystal_system monoclinic
_space_group_IT_number 14
_space_group_name_Hall '-P 2yn'
_space_group_name_H-M_alt 'P 1 21/n 1'
_atom_sites_solution_hydrogens geom
_audit_creation_method SHELXL-2018/3
_audit_update_record
;
2022-01-20 deposited with the CCDC.	2022-03-14 downloaded from the CCDC.
;
_cell_angle_alpha 90
_cell_angle_beta 95.6750(10)
_cell_angle_gamma 90
_cell_formula_units_Z 4
_cell_length_a 13.05170(10)
_cell_length_b 16.9298(2)
_cell_length_c 17.5029(2)
_cell_measurement_reflns_used 18488
_cell_measurement_temperature 100(2)
_cell_measurement_theta_max 77.1270
_cell_measurement_theta_min 3.6420
_cell_volume 3848.53(7)
_computing_structure_refinement 'SHELXL-2018/3 (Sheldrick, 2018)'
_computing_structure_solution 'SHELXT 2014/5 (Sheldrick, 2014)'
_diffrn_ambient_temperature 100(2)
_diffrn_measured_fraction_theta_full 1.000
_diffrn_measured_fraction_theta_max 0.986
_diffrn_measurement_device_type 'XtaLAB Synergy, Dualflex, HyPix'
_diffrn_radiation_type CuK\a
_diffrn_radiation_wavelength 1.54184
_diffrn_reflns_av_R_equivalents 0.0454
_diffrn_reflns_av_unetI/netI 0.0374
_diffrn_reflns_Laue_measured_fraction_full 1.000
_diffrn_reflns_Laue_measured_fraction_max 0.986
_diffrn_reflns_limit_h_max 16
_diffrn_reflns_limit_h_min -14
_diffrn_reflns_limit_k_max 17
_diffrn_reflns_limit_k_min -21
_diffrn_reflns_limit_l_max 22
_diffrn_reflns_limit_l_min -22
_diffrn_reflns_number 37017
_diffrn_reflns_point_group_measured_fraction_full 1.000
_diffrn_reflns_point_group_measured_fraction_max 0.986
_diffrn_reflns_theta_full 67.684
_diffrn_reflns_theta_max 77.476
_diffrn_reflns_theta_min 3.641
_diffrn_source 'micro-focus sealed X-ray tube'
_exptl_absorpt_coefficient_mu 0.937
_exptl_absorpt_correction_T_max 1.000
_exptl_absorpt_correction_T_min 0.671
_exptl_absorpt_correction_type gaussian
_exptl_absorpt_process_details
;
CrysAlisPro 1.171.40.57a (Rigaku Oxford Diffraction, 2019)
Numerical absorption correction based on gaussian integration over
			a multifaceted crystal model
Empirical absorption correction using spherical harmonics,
 implemented in SCALE3 ABSPACK scaling algorithm.
;
_exptl_crystal_colour colorless
_exptl_crystal_density_diffrn 1.190
_exptl_crystal_description Block
_exptl_crystal_F_000 1479
_exptl_crystal_size_max 0.149
_exptl_crystal_size_mid 0.081
_exptl_crystal_size_min 0.034
_refine_diff_density_max 0.334
_refine_diff_density_min -0.370
_refine_diff_density_rms 0.046
_refine_ls_extinction_method none
_refine_ls_goodness_of_fit_ref 1.045
_refine_ls_hydrogen_treatment constr
_refine_ls_matrix_type full
_refine_ls_number_parameters 464
_refine_ls_number_reflns 8073
_refine_ls_number_restraints 12
_refine_ls_restrained_S_all 1.044
_refine_ls_R_factor_all 0.0474
_refine_ls_R_factor_gt 0.0418
_refine_ls_shift/su_max 0.001
_refine_ls_shift/su_mean 0.000
_refine_ls_structure_factor_coef Fsqd
_refine_ls_weighting_details 'w=1/[\s^2^(Fo^2^)+(0.0491P)^2^+1.6904P] where P=(Fo^2^+2Fc^2^)/3'
_refine_ls_weighting_scheme calc
_refine_ls_wR_factor_gt 0.1046
_refine_ls_wR_factor_ref 0.1080
_reflns_Friedel_coverage 0.000
_reflns_number_gt 7235
_reflns_number_total 8073
_reflns_threshold_expression 'I > 2\s(I)'
_cod_data_source_file d2cc00543c2.cif
_cod_data_source_block 3a
_cod_original_sg_symbol_H-M 'P 21/n'
_cod_database_code 7129858
_shelx_shelxl_version_number 2018/3
_shelx_space_group_comment
;
The symmetry employed for this shelxl refinement is uniquely defined
by the following loop, which should always be used as a source of
symmetry information in preference to the above space-group names.
They are only intended as comments.
;
_oxdiff_exptl_absorpt_empirical_full_min 0.787
_oxdiff_exptl_absorpt_empirical_full_max 1.640
_oxdiff_exptl_absorpt_empirical_details
;
Empirical correction (ABSPACK) includes:
- Absorption correction using spherical harmonics
- Frame scaling
;

loop_
_space_group_symop_operation_xyz
'x, y, z'
'-x+1/2, y+1/2, -z+1/2'
'-x, -y, -z'
'x-1/2, -y-1/2, z-1/2'

loop_
_atom_site_label
_atom_site_type_symbol
_atom_site_fract_x
_atom_site_fract_y
_atom_site_fract_z
_atom_site_U_iso_or_equiv
_atom_site_adp_type
_atom_site_occupancy
_atom_site_site_symmetry_order
_atom_site_calc_flag
_atom_site_refinement_flags_posn
_atom_site_refinement_flags_adp
_atom_site_refinement_flags_occupancy
_atom_site_disorder_assembly
_atom_site_disorder_group
P1 P 0.54409(2) 0.68948(2) 0.39524(2) 0.01581(9) Uani 1 1 d . . . . .
C1 C 0.61956(10) 0.77193(7) 0.54132(7) 0.0169(2) Uani 1 1 d . . . . .
C2 C 0.70690(10) 0.81546(7) 0.54621(7) 0.0174(2) Uani 1 1 d . . . . .
C3 C 0.79052(10) 0.77546(8) 0.50807(7) 0.0174(2) Uani 1 1 d . . . . .
C4 C 0.75866(10) 0.70573(8) 0.47574(7) 0.0181(3) Uani 1 1 d . . . . .
B1 B 0.63973(11) 0.69280(9) 0.49262(8) 0.0172(3) Uani 1 1 d . . . . .
N1 N 0.62128(14) 0.61450(11) 0.53692(14) 0.0206(3) Uani 0.928(2) 1 d . U P A 1
N2 N 0.67744(12) 0.60481(8) 0.59596(9) 0.0270(3) Uani 0.928(2) 1 d . . P A 1
N3 N 0.72737(16) 0.59141(11) 0.65148(10) 0.0519(5) Uani 0.928(2) 1 d . . P A 1
Cl1 Cl 0.6311(7) 0.6000(5) 0.5613(5) 0.0206(3) Uani 0.072(2) 1 d . U P A 2
C1_1 C 0.52746(10) 0.79358(8) 0.58027(7) 0.0179(3) Uani 1 1 d . . . . .
C2_1 C 0.49276(11) 0.74320(8) 0.63549(8) 0.0227(3) Uani 1 1 d . . . . .
H2_1 H 0.527574 0.694680 0.646773 0.027 Uiso 1 1 calc R U . . .
C3_1 C 0.40821(12) 0.76276(9) 0.67428(9) 0.0272(3) Uani 1 1 d . . . . .
H3_1 H 0.386629 0.728039 0.712209 0.033 Uiso 1 1 calc R U . . .
C4_1 C 0.35542(11) 0.83256(9) 0.65785(9) 0.0266(3) Uani 1 1 d . . . . .
H4_1 H 0.297221 0.845666 0.683888 0.032 Uiso 1 1 calc R U . . .
C5_1 C 0.38827(11) 0.88313(9) 0.60307(8) 0.0240(3) Uani 1 1 d . . . . .
H5_1 H 0.352180 0.931042 0.591429 0.029 Uiso 1 1 calc R U . . .
C6_1 C 0.47362(10) 0.86441(8) 0.56493(8) 0.0211(3) Uani 1 1 d . . . . .
H6_1 H 0.495747 0.900071 0.528005 0.025 Uiso 1 1 calc R U . . .
C1_2 C 0.72066(10) 0.89141(8) 0.58878(8) 0.0189(3) Uani 1 1 d . . . . .
C2_2 C 0.71830(11) 0.89295(8) 0.66816(8) 0.0251(3) Uani 1 1 d . . . . .
H2_2 H 0.712495 0.844781 0.695244 0.030 Uiso 1 1 calc R U . . .
C3_2 C 0.72433(12) 0.96391(9) 0.70837(9) 0.0293(3) Uani 1 1 d . . . . .
H3_2 H 0.722955 0.963919 0.762533 0.035 Uiso 1 1 calc R U . . .
C4_2 C 0.73233(11) 1.03467(9) 0.66949(9) 0.0269(3) Uani 1 1 d . . . . .
H4_2 H 0.737292 1.083198 0.696868 0.032 Uiso 1 1 calc R U . . .
C5_2 C 0.73304(13) 1.03401(9) 0.59040(10) 0.0321(3) Uani 1 1 d . . . . .
H5_2 H 0.736809 1.082391 0.563324 0.039 Uiso 1 1 calc R U . . .
C6_2 C 0.72828(13) 0.96303(9) 0.55049(9) 0.0291(3) Uani 1 1 d . . . . .
H6_2 H 0.730237 0.963282 0.496377 0.035 Uiso 1 1 calc R U . . .
C1_3 C 0.89855(10) 0.80518(8) 0.51588(8) 0.0185(3) Uani 1 1 d . . . . .
C2_3 C 0.92907(11) 0.87054(9) 0.47551(9) 0.0267(3) Uani 1 1 d . . . . .
H2_3 H 0.879564 0.898571 0.442506 0.032 Uiso 1 1 calc R U . . .
C3_3 C 1.03131(12) 0.89533(9) 0.48295(10) 0.0302(3) Uani 1 1 d . . . . .
H3_3 H 1.051438 0.939560 0.454564 0.036 Uiso 1 1 calc R U . . .
C4_3 C 1.10355(11) 0.85543(9) 0.53175(9) 0.0269(3) Uani 1 1 d . . . . .
H4_3 H 1.173169 0.872641 0.537271 0.032 Uiso 1 1 calc R U . . .
C5_3 C 1.07458(11) 0.79071(9) 0.57236(9) 0.0260(3) Uani 1 1 d . . . . .
H5_3 H 1.124286 0.763273 0.605715 0.031 Uiso 1 1 calc R U . . .
C6_3 C 0.97254(10) 0.76557(8) 0.56450(8) 0.0232(3) Uani 1 1 d . . . . .
H6_3 H 0.953086 0.720909 0.592587 0.028 Uiso 1 1 calc R U . . .
C1_4 C 0.82670(10) 0.65062(8) 0.43827(8) 0.0208(3) Uani 1 1 d . . . . .
C2_4 C 0.88794(10) 0.67598(9) 0.38168(8) 0.0241(3) Uani 1 1 d . . . . .
H2_4 H 0.885107 0.729692 0.365899 0.029 Uiso 1 1 calc R U . . .
C3_4 C 0.95285(11) 0.62402(10) 0.34815(9) 0.0283(3) Uani 1 1 d . . . . .
H3_4 H 0.992467 0.642243 0.308989 0.034 Uiso 1 1 calc R U . . .
C4_4 C 0.96010(11) 0.54592(9) 0.37145(10) 0.0311(3) Uani 1 1 d . . . . .
H4_4 H 1.005893 0.510855 0.349515 0.037 Uiso 1 1 calc R U . . .
C5_4 C 0.90000(12) 0.51948(9) 0.42699(11) 0.0340(4) Uani 1 1 d . . . . .
H5_4 H 0.904448 0.465930 0.443203 0.041 Uiso 1 1 calc R U . . .
C6_4 C 0.83303(11) 0.57080(9) 0.45931(10) 0.0286(3) Uani 1 1 d . . . . .
H6_4 H 0.790806 0.551347 0.496323 0.034 Uiso 1 1 calc R U . . .
C1_5 C 0.55658(10) 0.77619(7) 0.33239(8) 0.0185(3) Uani 1 1 d . . . . .
H1_5 H 0.505285 0.768685 0.286621 0.022 Uiso 1 1 calc R U . . .
C2_5 C 0.66286(10) 0.78165(8) 0.30177(8) 0.0220(3) Uani 1 1 d . . . . .
H2A_5 H 0.716744 0.787251 0.345387 0.026 Uiso 1 1 calc R U . . .
H2AB_5 H 0.676575 0.732417 0.274012 0.026 Uiso 1 1 calc R U . . .
C3_5 C 0.66762(11) 0.85239(8) 0.24754(9) 0.0245(3) Uani 1 1 d . . . . .
H3A_5 H 0.737392 0.855981 0.230189 0.029 Uiso 1 1 calc R U . . .
H3AB_5 H 0.617837 0.844504 0.201722 0.029 Uiso 1 1 calc R U . . .
C4_5 C 0.64267(11) 0.92902(8) 0.28738(8) 0.0235(3) Uani 1 1 d . . . . .
H4A_5 H 0.645545 0.973826 0.251306 0.028 Uiso 1 1 calc R U . . .
H4AB_5 H 0.694239 0.938434 0.331833 0.028 Uiso 1 1 calc R U . . .
C5_5 C 0.53547(11) 0.92383(8) 0.31460(8) 0.0225(3) Uani 1 1 d . . . . .
H5A_5 H 0.483761 0.916940 0.269767 0.027 Uiso 1 1 calc R U . . .
H5AB_5 H 0.519742 0.973607 0.340733 0.027 Uiso 1 1 calc R U . . .
C6_5 C 0.52878(10) 0.85446(8) 0.36988(8) 0.0203(3) Uani 1 1 d . . . . .
H6A_5 H 0.458014 0.851006 0.385418 0.024 Uiso 1 1 calc R U . . .
H6AB_5 H 0.576444 0.863615 0.416642 0.024 Uiso 1 1 calc R U . . .
C1_6 C 0.57226(10) 0.60444(7) 0.33460(8) 0.0190(3) Uani 1 1 d . . . . .
H1_6 H 0.646487 0.610067 0.325894 0.023 Uiso 1 1 calc R U . . .
C2_6 C 0.56401(11) 0.52378(8) 0.37360(8) 0.0231(3) Uani 1 1 d . . . . .
H2A_6 H 0.602929 0.524720 0.425091 0.028 Uiso 1 1 calc R U . . .
H2AB_6 H 0.491019 0.512135 0.380016 0.028 Uiso 1 1 calc R U . . .
C3_6 C 0.60751(12) 0.45978(8) 0.32447(8) 0.0252(3) Uani 1 1 d . . . . .
H3A_6 H 0.681460 0.470217 0.320629 0.030 Uiso 1 1 calc R U . . .
H3AB_6 H 0.601574 0.407804 0.349579 0.030 Uiso 1 1 calc R U . . .
C4_6 C 0.55082(13) 0.45708(9) 0.24420(9) 0.0293(3) Uani 1 1 d . . . . .
H4A_6 H 0.478123 0.441976 0.247536 0.035 Uiso 1 1 calc R U . . .
H4AB_6 H 0.582671 0.416662 0.213196 0.035 Uiso 1 1 calc R U . . .
C5_6 C 0.55511(15) 0.53736(9) 0.20516(9) 0.0336(4) Uani 1 1 d . . . . .
H5A_6 H 0.513947 0.535442 0.154559 0.040 Uiso 1 1 calc R U . . .
H5AB_6 H 0.627240 0.549434 0.196412 0.040 Uiso 1 1 calc R U . . .
C6_6 C 0.51348(13) 0.60308(9) 0.25393(9) 0.0293(3) Uani 1 1 d . . . . .
H6A_6 H 0.439307 0.594170 0.258250 0.035 Uiso 1 1 calc R U . . .
H6AB_6 H 0.521079 0.654739 0.228599 0.035 Uiso 1 1 calc R U . . .
C1_7 C 0.40974(10) 0.69356(8) 0.41906(8) 0.0181(3) Uani 1 1 d . . . . .
H1_7 H 0.406003 0.742196 0.451094 0.022 Uiso 1 1 calc R U . . .
C2_7 C 0.38001(10) 0.62554(8) 0.47072(9) 0.0233(3) Uani 1 1 d . . . . .
H2A_7 H 0.374788 0.575703 0.441010 0.028 Uiso 1 1 calc R U . . .
H2AB_7 H 0.433802 0.618799 0.514230 0.028 Uiso 1 1 calc R U . . .
C3_7 C 0.27687(11) 0.64373(9) 0.50113(9) 0.0268(3) Uani 1 1 d . . . . .
H3A_7 H 0.257432 0.599401 0.533647 0.032 Uiso 1 1 calc R U . . .
H3AB_7 H 0.283664 0.691839 0.533390 0.032 Uiso 1 1 calc R U . . .
C4_7 C 0.19268(11) 0.65629(9) 0.43549(9) 0.0272(3) Uani 1 1 d . . . . .
H4A_7 H 0.180853 0.606382 0.406469 0.033 Uiso 1 1 calc R U . . .
H4AB_7 H 0.127723 0.670840 0.456728 0.033 Uiso 1 1 calc R U . . .
C5_7 C 0.22205(11) 0.72100(10) 0.38148(9) 0.0292(3) Uani 1 1 d . . . . .
H5A_7 H 0.224800 0.772239 0.408859 0.035 Uiso 1 1 calc R U . . .
H5AB_7 H 0.168503 0.724871 0.337450 0.035 Uiso 1 1 calc R U . . .
C6_7 C 0.32657(10) 0.70495(9) 0.35159(8) 0.0249(3) Uani 1 1 d . . . . .
H6A_7 H 0.345382 0.749896 0.319584 0.030 Uiso 1 1 calc R U . . .
H6AB_7 H 0.321987 0.656920 0.319170 0.030 Uiso 1 1 calc R U . . .

loop_
_atom_site_aniso_label
_atom_site_aniso_U_11
_atom_site_aniso_U_22
_atom_site_aniso_U_33
_atom_site_aniso_U_23
_atom_site_aniso_U_13
_atom_site_aniso_U_12
P1 0.01607(16) 0.01481(16) 0.01696(16) -0.00022(11) 0.00374(11) -0.00109(11)
C1 0.0173(6) 0.0182(6) 0.0155(6) 0.0005(5) 0.0025(5) 0.0002(5)
C2 0.0185(6) 0.0175(6) 0.0164(6) 0.0014(5) 0.0017(5) 0.0000(5)
C3 0.0171(6) 0.0187(6) 0.0164(6) 0.0019(5) 0.0025(5) -0.0002(5)
C4 0.0173(6) 0.0196(6) 0.0176(6) 0.0016(5) 0.0021(5) 0.0006(5)
B1 0.0174(7) 0.0182(7) 0.0162(7) -0.0003(5) 0.0020(5) -0.0004(5)
N1 0.0223(7) 0.0200(8) 0.0192(10) 0.0019(7) 0.0009(7) -0.0002(6)
N2 0.0349(8) 0.0239(7) 0.0219(8) 0.0057(5) 0.0015(7) 0.0009(6)
N3 0.0648(12) 0.0541(11) 0.0333(9) 0.0156(8) -0.0129(8) 0.0025(9)
Cl1 0.0223(7) 0.0200(8) 0.0192(10) 0.0019(7) 0.0009(7) -0.0002(6)
C1_1 0.0162(6) 0.0196(6) 0.0180(6) -0.0046(5) 0.0022(5) -0.0028(5)
C2_1 0.0249(7) 0.0204(6) 0.0237(7) -0.0021(5) 0.0061(5) -0.0026(5)
C3_1 0.0299(7) 0.0260(7) 0.0278(7) -0.0043(6) 0.0128(6) -0.0074(6)
C4_1 0.0200(6) 0.0314(8) 0.0297(8) -0.0094(6) 0.0093(5) -0.0031(5)
C5_1 0.0203(6) 0.0247(7) 0.0267(7) -0.0071(5) 0.0015(5) 0.0028(5)
C6_1 0.0213(6) 0.0212(6) 0.0209(6) -0.0022(5) 0.0036(5) -0.0009(5)
C1_2 0.0147(6) 0.0192(6) 0.0228(7) -0.0016(5) 0.0026(5) -0.0013(5)
C2_2 0.0310(7) 0.0204(7) 0.0227(7) -0.0003(5) -0.0029(6) 0.0020(5)
C3_2 0.0348(8) 0.0276(8) 0.0242(7) -0.0052(6) -0.0033(6) 0.0039(6)
C4_2 0.0235(7) 0.0214(7) 0.0358(8) -0.0087(6) 0.0033(6) -0.0012(5)
C5_2 0.0433(9) 0.0191(7) 0.0365(9) -0.0003(6) 0.0166(7) -0.0054(6)
C6_2 0.0418(8) 0.0217(7) 0.0263(7) -0.0008(6) 0.0147(6) -0.0038(6)
C1_3 0.0178(6) 0.0203(6) 0.0178(6) -0.0028(5) 0.0031(5) -0.0009(5)
C2_3 0.0210(7) 0.0285(7) 0.0301(8) 0.0071(6) 0.0007(6) -0.0022(5)
C3_3 0.0248(7) 0.0295(8) 0.0366(9) 0.0068(6) 0.0043(6) -0.0077(6)
C4_3 0.0168(6) 0.0368(8) 0.0272(7) -0.0023(6) 0.0032(5) -0.0064(6)
C5_3 0.0183(6) 0.0345(8) 0.0247(7) 0.0014(6) -0.0001(5) 0.0021(6)
C6_3 0.0201(6) 0.0253(7) 0.0243(7) 0.0034(5) 0.0029(5) -0.0008(5)
C1_4 0.0161(6) 0.0241(7) 0.0217(7) -0.0050(5) -0.0001(5) -0.0004(5)
C2_4 0.0186(6) 0.0313(7) 0.0221(7) -0.0010(5) 0.0012(5) 0.0023(5)
C3_4 0.0184(6) 0.0438(9) 0.0225(7) -0.0072(6) 0.0018(5) 0.0024(6)
C4_4 0.0197(7) 0.0345(8) 0.0390(9) -0.0181(7) 0.0022(6) 0.0029(6)
C5_4 0.0249(7) 0.0237(7) 0.0542(10) -0.0101(7) 0.0081(7) 0.0008(6)
C6_4 0.0231(7) 0.0235(7) 0.0402(9) -0.0043(6) 0.0090(6) -0.0013(5)
C1_5 0.0197(6) 0.0169(6) 0.0194(6) 0.0012(5) 0.0046(5) -0.0007(5)
C2_5 0.0233(6) 0.0185(6) 0.0257(7) 0.0027(5) 0.0093(5) 0.0017(5)
C3_5 0.0267(7) 0.0224(7) 0.0259(7) 0.0041(5) 0.0103(6) -0.0001(5)
C4_5 0.0244(7) 0.0199(6) 0.0267(7) 0.0046(5) 0.0049(5) -0.0015(5)
C5_5 0.0238(7) 0.0174(6) 0.0266(7) 0.0030(5) 0.0041(5) 0.0013(5)
C6_5 0.0216(6) 0.0175(6) 0.0224(7) 0.0016(5) 0.0052(5) 0.0012(5)
C1_6 0.0214(6) 0.0171(6) 0.0190(6) -0.0013(5) 0.0046(5) 0.0001(5)
C2_6 0.0326(7) 0.0164(6) 0.0213(7) -0.0009(5) 0.0076(5) -0.0007(5)
C3_6 0.0333(7) 0.0182(6) 0.0246(7) -0.0015(5) 0.0060(6) 0.0017(5)
C4_6 0.0405(8) 0.0219(7) 0.0257(7) -0.0062(6) 0.0044(6) 0.0004(6)
C5_6 0.0554(10) 0.0262(8) 0.0191(7) -0.0029(6) 0.0030(7) 0.0039(7)
C6_6 0.0429(9) 0.0228(7) 0.0213(7) -0.0034(5) -0.0023(6) 0.0057(6)
C1_7 0.0169(6) 0.0187(6) 0.0191(6) -0.0012(5) 0.0039(5) -0.0010(5)
C2_7 0.0185(6) 0.0249(7) 0.0273(7) 0.0045(5) 0.0063(5) -0.0012(5)
C3_7 0.0197(6) 0.0343(8) 0.0272(7) 0.0022(6) 0.0065(5) -0.0033(6)
C4_7 0.0175(6) 0.0328(8) 0.0316(8) -0.0050(6) 0.0045(5) -0.0034(6)
C5_7 0.0185(6) 0.0359(8) 0.0328(8) 0.0020(6) 0.0004(6) 0.0018(6)
C6_7 0.0194(6) 0.0326(7) 0.0226(7) 0.0028(6) 0.0013(5) -0.0012(5)

loop_
_atom_type_symbol
_atom_type_description
_atom_type_scat_dispersion_real
_atom_type_scat_dispersion_imag
_atom_type_scat_source
C C 0.0181 0.0091 'International Tables Vol C Tables 4.2.6.8 and 6.1.1.4'
H H 0.0000 0.0000 'International Tables Vol C Tables 4.2.6.8 and 6.1.1.4'
B B 0.0090 0.0039 'International Tables Vol C Tables 4.2.6.8 and 6.1.1.4'
N N 0.0311 0.0180 'International Tables Vol C Tables 4.2.6.8 and 6.1.1.4'
P P 0.2955 0.4335 'International Tables Vol C Tables 4.2.6.8 and 6.1.1.4'
Cl Cl 0.3639 0.7018 'International Tables Vol C Tables 4.2.6.8 and 6.1.1.4'

loop_
_geom_angle_atom_site_label_1
_geom_angle_atom_site_label_2
_geom_angle_atom_site_label_3
_geom_angle
_geom_angle_site_symmetry_1
_geom_angle_site_symmetry_3
_geom_angle_publ_flag
C1_7 P1 C1_6 114.02(6) . . ?
C1_7 P1 C1_5 104.26(6) . . ?
C1_6 P1 C1_5 104.03(6) . . ?
C1_7 P1 B1 109.38(6) . . ?
C1_6 P1 B1 111.50(6) . . ?
C1_5 P1 B1 113.43(6) . . ?
C2 C1 C1_1 123.48(12) . . ?
C2 C1 B1 107.66(11) . . ?
C1_1 C1 B1 128.70(11) . . ?
C1 C2 C1_2 124.16(12) . . ?
C1 C2 C3 111.86(11) . . ?
C1_2 C2 C3 123.87(11) . . ?
C4 C3 C1_3 125.46(12) . . ?
C4 C3 C2 111.90(11) . . ?
C1_3 C3 C2 122.09(11) . . ?
C3 C4 C1_4 123.99(12) . . ?
C3 C4 B1 107.49(11) . . ?
C1_4 C4 B1 128.33(11) . . ?
N1 B1 C1 113.43(12) . . ?
N1 B1 C4 113.62(12) . . ?
C1 B1 C4 101.07(10) . . ?
C1 B1 Cl1 108.3(2) . . ?
C4 B1 Cl1 109.2(3) . . ?
N1 B1 P1 106.43(11) . . ?
C1 B1 P1 110.41(9) . . ?
C4 B1 P1 111.96(9) . . ?
Cl1 B1 P1 115.0(3) . . ?
N2 N1 B1 115.15(15) . . ?
N3 N2 N1 175.9(2) . . ?
C2_1 C1_1 C6_1 117.63(12) . . ?
C2_1 C1_1 C1 119.94(12) . . ?
C6_1 C1_1 C1 122.42(12) . . ?
C3_1 C2_1 C1_1 121.27(13) . . ?
C3_1 C2_1 H2_1 119.4 . . ?
C1_1 C2_1 H2_1 119.4 . . ?
C4_1 C3_1 C2_1 120.29(14) . . ?
C4_1 C3_1 H3_1 119.9 . . ?
C2_1 C3_1 H3_1 119.9 . . ?
C3_1 C4_1 C5_1 119.34(13) . . ?
C3_1 C4_1 H4_1 120.3 . . ?
C5_1 C4_1 H4_1 120.3 . . ?
C4_1 C5_1 C6_1 120.60(13) . . ?
C4_1 C5_1 H5_1 119.7 . . ?
C6_1 C5_1 H5_1 119.7 . . ?
C5_1 C6_1 C1_1 120.86(13) . . ?
C5_1 C6_1 H6_1 119.6 . . ?
C1_1 C6_1 H6_1 119.6 . . ?
C2_2 C1_2 C6_2 118.24(13) . . ?
C2_2 C1_2 C2 120.14(12) . . ?
C6_2 C1_2 C2 121.45(12) . . ?
C3_2 C2_2 C1_2 121.00(13) . . ?
C3_2 C2_2 H2_2 119.5 . . ?
C1_2 C2_2 H2_2 119.5 . . ?
C4_2 C3_2 C2_2 120.08(14) . . ?
C4_2 C3_2 H3_2 120.0 . . ?
C2_2 C3_2 H3_2 120.0 . . ?
C5_2 C4_2 C3_2 119.44(13) . . ?
C5_2 C4_2 H4_2 120.3 . . ?
C3_2 C4_2 H4_2 120.3 . . ?
C4_2 C5_2 C6_2 120.36(14) . . ?
C4_2 C5_2 H5_2 119.8 . . ?
C6_2 C5_2 H5_2 119.8 . . ?
C5_2 C6_2 C1_2 120.85(14) . . ?
C5_2 C6_2 H6_2 119.6 . . ?
C1_2 C6_2 H6_2 119.6 . . ?
C2_3 C1_3 C6_3 118.46(12) . . ?
C2_3 C1_3 C3 122.50(12) . . ?
C6_3 C1_3 C3 119.03(12) . . ?
C1_3 C2_3 C3_3 120.77(14) . . ?
C1_3 C2_3 H2_3 119.6 . . ?
C3_3 C2_3 H2_3 119.6 . . ?
C4_3 C3_3 C2_3 119.91(14) . . ?
C4_3 C3_3 H3_3 120.0 . . ?
C2_3 C3_3 H3_3 120.0 . . ?
C5_3 C4_3 C3_3 120.07(13) . . ?
C5_3 C4_3 H4_3 120.0 . . ?
C3_3 C4_3 H4_3 120.0 . . ?
C4_3 C5_3 C6_3 120.03(13) . . ?
C4_3 C5_3 H5_3 120.0 . . ?
C6_3 C5_3 H5_3 120.0 . . ?
C5_3 C6_3 C1_3 120.76(13) . . ?
C5_3 C6_3 H6_3 119.6 . . ?
C1_3 C6_3 H6_3 119.6 . . ?
C2_4 C1_4 C6_4 117.31(13) . . ?
C2_4 C1_4 C4 121.87(13) . . ?
C6_4 C1_4 C4 120.82(13) . . ?
C3_4 C2_4 C1_4 121.24(14) . . ?
C3_4 C2_4 H2_4 119.4 . . ?
C1_4 C2_4 H2_4 119.4 . . ?
C4_4 C3_4 C2_4 120.44(15) . . ?
C4_4 C3_4 H3_4 119.8 . . ?
C2_4 C3_4 H3_4 119.8 . . ?
C5_4 C4_4 C3_4 119.31(14) . . ?
C5_4 C4_4 H4_4 120.3 . . ?
C3_4 C4_4 H4_4 120.3 . . ?
C4_4 C5_4 C6_4 120.43(15) . . ?
C4_4 C5_4 H5_4 119.8 . . ?
C6_4 C5_4 H5_4 119.8 . . ?
C5_4 C6_4 C1_4 121.23(15) . . ?
C5_4 C6_4 H6_4 119.4 . . ?
C1_4 C6_4 H6_4 119.4 . . ?
C6_5 C1_5 C2_5 110.84(11) . . ?
C6_5 C1_5 P1 113.03(9) . . ?
C2_5 C1_5 P1 112.95(9) . . ?
C6_5 C1_5 H1_5 106.5 . . ?
C2_5 C1_5 H1_5 106.5 . . ?
P1 C1_5 H1_5 106.5 . . ?
C3_5 C2_5 C1_5 110.83(11) . . ?
C3_5 C2_5 H2A_5 109.5 . . ?
C1_5 C2_5 H2A_5 109.5 . . ?
C3_5 C2_5 H2AB_5 109.5 . . ?
C1_5 C2_5 H2AB_5 109.5 . . ?
H2A_5 C2_5 H2AB_5 108.1 . . ?
C4_5 C3_5 C2_5 111.00(12) . . ?
C4_5 C3_5 H3A_5 109.4 . . ?
C2_5 C3_5 H3A_5 109.4 . . ?
C4_5 C3_5 H3AB_5 109.4 . . ?
C2_5 C3_5 H3AB_5 109.4 . . ?
H3A_5 C3_5 H3AB_5 108.0 . . ?
C3_5 C4_5 C5_5 109.77(11) . . ?
C3_5 C4_5 H4A_5 109.7 . . ?
C5_5 C4_5 H4A_5 109.7 . . ?
C3_5 C4_5 H4AB_5 109.7 . . ?
C5_5 C4_5 H4AB_5 109.7 . . ?
H4A_5 C4_5 H4AB_5 108.2 . . ?
C4_5 C5_5 C6_5 110.70(11) . . ?
C4_5 C5_5 H5A_5 109.5 . . ?
C6_5 C5_5 H5A_5 109.5 . . ?
C4_5 C5_5 H5AB_5 109.5 . . ?
C6_5 C5_5 H5AB_5 109.5 . . ?
H5A_5 C5_5 H5AB_5 108.1 . . ?
C5_5 C6_5 C1_5 111.16(11) . . ?
C5_5 C6_5 H6A_5 109.4 . . ?
C1_5 C6_5 H6A_5 109.4 . . ?
C5_5 C6_5 H6AB_5 109.4 . . ?
C1_5 C6_5 H6AB_5 109.4 . . ?
H6A_5 C6_5 H6AB_5 108.0 . . ?
C2_6 C1_6 C6_6 110.12(11) . . ?
C2_6 C1_6 P1 114.28(9) . . ?
C6_6 C1_6 P1 115.42(9) . . ?
C2_6 C1_6 H1_6 105.3 . . ?
C6_6 C1_6 H1_6 105.3 . . ?
P1 C1_6 H1_6 105.3 . . ?
C3_6 C2_6 C1_6 109.54(11) . . ?
C3_6 C2_6 H2A_6 109.8 . . ?
C1_6 C2_6 H2A_6 109.8 . . ?
C3_6 C2_6 H2AB_6 109.8 . . ?
C1_6 C2_6 H2AB_6 109.8 . . ?
H2A_6 C2_6 H2AB_6 108.2 . . ?
C4_6 C3_6 C2_6 111.53(12) . . ?
C4_6 C3_6 H3A_6 109.3 . . ?
C2_6 C3_6 H3A_6 109.3 . . ?
C4_6 C3_6 H3AB_6 109.3 . . ?
C2_6 C3_6 H3AB_6 109.3 . . ?
H3A_6 C3_6 H3AB_6 108.0 . . ?
C3_6 C4_6 C5_6 110.54(12) . . ?
C3_6 C4_6 H4A_6 109.5 . . ?
C5_6 C4_6 H4A_6 109.5 . . ?
C3_6 C4_6 H4AB_6 109.5 . . ?
C5_6 C4_6 H4AB_6 109.5 . . ?
H4A_6 C4_6 H4AB_6 108.1 . . ?
C4_6 C5_6 C6_6 111.50(13) . . ?
C4_6 C5_6 H5A_6 109.3 . . ?
C6_6 C5_6 H5A_6 109.3 . . ?
C4_6 C5_6 H5AB_6 109.3 . . ?
C6_6 C5_6 H5AB_6 109.3 . . ?
H5A_6 C5_6 H5AB_6 108.0 . . ?
C5_6 C6_6 C1_6 110.46(12) . . ?
C5_6 C6_6 H6A_6 109.6 . . ?
C1_6 C6_6 H6A_6 109.6 . . ?
C5_6 C6_6 H6AB_6 109.6 . . ?
C1_6 C6_6 H6AB_6 109.6 . . ?
H6A_6 C6_6 H6AB_6 108.1 . . ?
C6_7 C1_7 C2_7 110.25(11) . . ?
C6_7 C1_7 P1 116.53(9) . . ?
C2_7 C1_7 P1 113.96(9) . . ?
C6_7 C1_7 H1_7 104.9 . . ?
C2_7 C1_7 H1_7 104.9 . . ?
P1 C1_7 H1_7 104.9 . . ?
C3_7 C2_7 C1_7 109.66(11) . . ?
C3_7 C2_7 H2A_7 109.7 . . ?
C1_7 C2_7 H2A_7 109.7 . . ?
C3_7 C2_7 H2AB_7 109.7 . . ?
C1_7 C2_7 H2AB_7 109.7 . . ?
H2A_7 C2_7 H2AB_7 108.2 . . ?
C4_7 C3_7 C2_7 111.10(12) . . ?
C4_7 C3_7 H3A_7 109.4 . . ?
C2_7 C3_7 H3A_7 109.4 . . ?
C4_7 C3_7 H3AB_7 109.4 . . ?
C2_7 C3_7 H3AB_7 109.4 . . ?
H3A_7 C3_7 H3AB_7 108.0 . . ?
C5_7 C4_7 C3_7 111.21(12) . . ?
C5_7 C4_7 H4A_7 109.4 . . ?
C3_7 C4_7 H4A_7 109.4 . . ?
C5_7 C4_7 H4AB_7 109.4 . . ?
C3_7 C4_7 H4AB_7 109.4 . . ?
H4A_7 C4_7 H4AB_7 108.0 . . ?
C4_7 C5_7 C6_7 111.84(12) . . ?
C4_7 C5_7 H5A_7 109.2 . . ?
C6_7 C5_7 H5A_7 109.2 . . ?
C4_7 C5_7 H5AB_7 109.2 . . ?
C6_7 C5_7 H5AB_7 109.2 . . ?
H5A_7 C5_7 H5AB_7 107.9 . . ?
C5_7 C6_7 C1_7 110.19(12) . . ?
C5_7 C6_7 H6A_7 109.6 . . ?
C1_7 C6_7 H6A_7 109.6 . . ?
C5_7 C6_7 H6AB_7 109.6 . . ?
C1_7 C6_7 H6AB_7 109.6 . . ?
H6A_7 C6_7 H6AB_7 108.1 . . ?

loop_
_geom_bond_atom_site_label_1
_geom_bond_atom_site_label_2
_geom_bond_distance
_geom_bond_site_symmetry_2
_geom_bond_publ_flag
P1 C1_7 1.8433(13) . ?
P1 C1_6 1.8472(13) . ?
P1 C1_5 1.8513(13) . ?
P1 B1 2.0114(15) . ?
C1 C2 1.3531(18) . ?
C1 C1_1 1.4852(17) . ?
C1 B1 1.6232(19) . ?
C2 C1_2 1.4881(18) . ?
C2 C3 1.4965(18) . ?
C3 C4 1.3566(18) . ?
C3 C1_3 1.4906(18) . ?
C4 C1_4 1.4847(18) . ?
C4 B1 1.6234(19) . ?
B1 N1 1.566(3) . ?
B1 Cl1 1.988(8) . ?
N1 N2 1.217(3) . ?
N2 N3 1.138(2) . ?
C1_1 C2_1 1.3976(19) . ?
C1_1 C6_1 1.4023(19) . ?
C2_1 C3_1 1.392(2) . ?
C2_1 H2_1 0.9500 . ?
C3_1 C4_1 1.384(2) . ?
C3_1 H3_1 0.9500 . ?
C4_1 C5_1 1.385(2) . ?
C4_1 H4_1 0.9500 . ?
C5_1 C6_1 1.3907(19) . ?
C5_1 H5_1 0.9500 . ?
C6_1 H6_1 0.9500 . ?
C1_2 C2_2 1.393(2) . ?
C1_2 C6_2 1.3937(19) . ?
C2_2 C3_2 1.391(2) . ?
C2_2 H2_2 0.9500 . ?
C3_2 C4_2 1.387(2) . ?
C3_2 H3_2 0.9500 . ?
C4_2 C5_2 1.385(2) . ?
C4_2 H4_2 0.9500 . ?
C5_2 C6_2 1.388(2) . ?
C5_2 H5_2 0.9500 . ?
C6_2 H6_2 0.9500 . ?
C1_3 C2_3 1.3921(19) . ?
C1_3 C6_3 1.3943(19) . ?
C2_3 C3_3 1.393(2) . ?
C2_3 H2_3 0.9500 . ?
C3_3 C4_3 1.384(2) . ?
C3_3 H3_3 0.9500 . ?
C4_3 C5_3 1.379(2) . ?
C4_3 H4_3 0.9500 . ?
C5_3 C6_3 1.392(2) . ?
C5_3 H5_3 0.9500 . ?
C6_3 H6_3 0.9500 . ?
C1_4 C2_4 1.400(2) . ?
C1_4 C6_4 1.401(2) . ?
C2_4 C3_4 1.391(2) . ?
C2_4 H2_4 0.9500 . ?
C3_4 C4_4 1.384(2) . ?
C3_4 H3_4 0.9500 . ?
C4_4 C5_4 1.383(2) . ?
C4_4 H4_4 0.9500 . ?
C5_4 C6_4 1.392(2) . ?
C5_4 H5_4 0.9500 . ?
C6_4 H6_4 0.9500 . ?
C1_5 C6_5 1.5379(18) . ?
C1_5 C2_5 1.5385(18) . ?
C1_5 H1_5 1.0000 . ?
C2_5 C3_5 1.5331(18) . ?
C2_5 H2A_5 0.9900 . ?
C2_5 H2AB_5 0.9900 . ?
C3_5 C4_5 1.5233(19) . ?
C3_5 H3A_5 0.9900 . ?
C3_5 H3AB_5 0.9900 . ?
C4_5 C5_5 1.5245(19) . ?
C4_5 H4A_5 0.9900 . ?
C4_5 H4AB_5 0.9900 . ?
C5_5 C6_5 1.5297(18) . ?
C5_5 H5A_5 0.9900 . ?
C5_5 H5AB_5 0.9900 . ?
C6_5 H6A_5 0.9900 . ?
C6_5 H6AB_5 0.9900 . ?
C1_6 C2_6 1.5352(18) . ?
C1_6 C6_6 1.539(2) . ?
C1_6 H1_6 1.0000 . ?
C2_6 C3_6 1.5272(18) . ?
C2_6 H2A_6 0.9900 . ?
C2_6 H2AB_6 0.9900 . ?
C3_6 C4_6 1.522(2) . ?
C3_6 H3A_6 0.9900 . ?
C3_6 H3AB_6 0.9900 . ?
C4_6 C5_6 1.525(2) . ?
C4_6 H4A_6 0.9900 . ?
C4_6 H4AB_6 0.9900 . ?
C5_6 C6_6 1.534(2) . ?
C5_6 H5A_6 0.9900 . ?
C5_6 H5AB_6 0.9900 . ?
C6_6 H6A_6 0.9900 . ?
C6_6 H6AB_6 0.9900 . ?
C1_7 C6_7 1.5352(19) . ?
C1_7 C2_7 1.5374(18) . ?
C1_7 H1_7 1.0000 . ?
C2_7 C3_7 1.5270(19) . ?
C2_7 H2A_7 0.9900 . ?
C2_7 H2AB_7 0.9900 . ?
C3_7 C4_7 1.524(2) . ?
C3_7 H3A_7 0.9900 . ?
C3_7 H3AB_7 0.9900 . ?
C4_7 C5_7 1.521(2) . ?
C4_7 H4A_7 0.9900 . ?
C4_7 H4AB_7 0.9900 . ?
C5_7 C6_7 1.533(2) . ?
C5_7 H5A_7 0.9900 . ?
C5_7 H5AB_7 0.9900 . ?
C6_7 H6A_7 0.9900 . ?
C6_7 H6AB_7 0.9900 . ?
